data_7038096
loop_
_publ_author_name
'Azizpoor Fard, M.'
'Rabiee Kenaree, A.'
'Boyle, P. D.'
'Ragogna, P. J.'
'Gilroy, J. B.'
'Corrigan, J. F.'

_publ_section_title
;
 Coinage metal coordination chemistry of stable primary, secondary and
 tertiary ferrocenylethyl-based phosphines.
;
_journal_issue 7
_journal_name_full 'Dalton transactions (Cambridge, England : 2003)'
_journal_page_first 2868
_journal_page_last 2880
_journal_paper_doi 10.1039/c5dt03962b
_journal_volume 45
_journal_year 2016
_chemical_formula_sum 'C38 H43 Au Cl Fe3 O0.5 P'
_chemical_formula_weight 938.66
_space_group_crystal_system triclinic
_space_group_IT_number 2
_space_group_name_Hall '-P 1'
_space_group_name_H-M_alt 'P -1'
_symmetry_space_group_name_Hall '-P 1'
_symmetry_space_group_name_H-M 'P -1'
_atom_sites_solution_hydrogens geom
_atom_sites_solution_primary dual
_atom_sites_solution_secondary difmap
_audit_creation_method SHELXL-2014/7
_audit_update_record
;
2015-10-06 deposited with the CCDC.
2016-01-06 downloaded from the CCDC.
;
_cell_angle_alpha 118.147(9)
_cell_angle_beta 91.603(7)
_cell_angle_gamma 115.305(8)
_cell_formula_units_Z 4
_cell_length_a 15.675(4)
_cell_length_b 16.981(3)
_cell_length_c 17.021(3)
_cell_measurement_reflns_used 9458
_cell_measurement_temperature 110
_cell_measurement_theta_max 30.53
_cell_measurement_theta_min 2.98
_cell_volume 3458.4(13)
_computing_cell_refinement SAINT
_computing_data_collection Apex2
_computing_data_reduction SAINT
_computing_molecular_graphics NRCVAX
_computing_publication_material cif2tables.py
_computing_structure_refinement SHELXL-2014
_computing_structure_solution SHELXT
_diffrn_ambient_temperature 110
_diffrn_detector 'CCD plate'
_diffrn_detector_type 'Bruker Apex2'
_diffrn_measured_fraction_theta_full 0.968
_diffrn_measured_fraction_theta_max 0.968
_diffrn_measurement_device '\k-geometry diffractometer'
_diffrn_measurement_device_type 'Bruker Kappa Axis Apex2'
_diffrn_measurement_method 'phi and omega scans'
_diffrn_radiation_type MoK\a
_diffrn_radiation_wavelength 0.71073
_diffrn_reflns_av_R_equivalents 0.0253
_diffrn_reflns_av_unetI/netI 0.0276
_diffrn_reflns_laue_measured_fraction_full 0.968
_diffrn_reflns_laue_measured_fraction_max 0.968
_diffrn_reflns_limit_h_max 18
_diffrn_reflns_limit_h_min -16
_diffrn_reflns_limit_k_max 13
_diffrn_reflns_limit_k_min -19
_diffrn_reflns_limit_l_max 19
_diffrn_reflns_limit_l_min -10
_diffrn_reflns_number 32436
_diffrn_reflns_point_group_measured_fraction_full 0.968
_diffrn_reflns_point_group_measured_fraction_max 0.968
_diffrn_reflns_theta_full 24.249
_diffrn_reflns_theta_max 24.249
_diffrn_reflns_theta_min 1.742
_diffrn_source 'sealed tube'
_exptl_absorpt_coefficient_mu 5.614
_exptl_absorpt_correction_T_max 0.7461
_exptl_absorpt_correction_T_min 0.4454
_exptl_absorpt_correction_type multi-scan
_exptl_absorpt_process_details SADABS
_exptl_crystal_colour orange
_exptl_crystal_density_diffrn 1.803
_exptl_crystal_description block
_exptl_crystal_F_000 1856
_exptl_crystal_size_max 0.467
_exptl_crystal_size_mid 0.146
_exptl_crystal_size_min 0.091
_refine_diff_density_max 4.890
_refine_diff_density_min -1.670
_refine_diff_density_rms 0.239
_refine_ls_extinction_method none
_refine_ls_goodness_of_fit_ref 1.157
_refine_ls_hydrogen_treatment constr
_refine_ls_matrix_type full
_refine_ls_number_parameters 802
_refine_ls_number_reflns 10825
_refine_ls_number_restraints 6
_refine_ls_restrained_S_all 1.157
_refine_ls_R_factor_all 0.0503
_refine_ls_R_factor_gt 0.0454
_refine_ls_shift/su_max 0.001
_refine_ls_shift/su_mean 0.000
_refine_ls_structure_factor_coef Fsqd
_refine_ls_weighting_details 'w=1/[\s^2^(Fo^2^)+(0.0674P)^2^+23.9668P] where P=(Fo^2^+2Fc^2^)/3'
_refine_ls_weighting_scheme calc
_refine_ls_wR_factor_gt 0.1170
_refine_ls_wR_factor_ref 0.1244
_reflns_Friedel_coverage 0.000
_reflns_number_gt 9927
_reflns_number_total 10825
_reflns_threshold_expression 'I > 2\s(I)'
_cod_data_source_file c5dt03962b2.cif
_cod_data_source_block b15236
_cod_depositor_comments 'Adding full bibliography for 7038091--7038098.cif.'
_cod_original_formula_sum 'C38 H43 Au Cl Fe3 O0.50 P'
_cod_database_code 7038096
_shelx_shelxl_version_number 2014/7
_shelx_space_group_comment
;
The symmetry employed for this shelxl refinement is uniquely defined
by the following loop, which should always be used as a source of
symmetry information in preference to the above space-group names.
They are only intended as comments.
;
_shelx_estimated_absorpt_t_min 0.179
_shelx_estimated_absorpt_t_max 0.629

loop_
_space_group_symop_operation_xyz
'x, y, z'
'-x, -y, -z'

loop_
_atom_site_label
_atom_site_type_symbol
_atom_site_fract_x
_atom_site_fract_y
_atom_site_fract_z
_atom_site_U_iso_or_equiv
_atom_site_adp_type
_atom_site_occupancy
_atom_site_site_symmetry_order
_atom_site_calc_flag
_atom_site_refinement_flags_posn
_atom_site_refinement_flags_adp
Au1 Au 0.31924(2) 0.64410(2) 0.43820(2) 0.01567(10) Uani 1 1 d . .
Au2 Au 0.65831(2) 0.31873(2) 1.04232(2) 0.01792(10) Uani 1 1 d . .
Cl1 Cl 0.30084(16) 0.61971(17) 0.29253(13) 0.0273(4) Uani 1 1 d . .
Cl2 Cl 0.64482(18) 0.29106(19) 1.16206(15) 0.0360(5) Uani 1 1 d . .
Fe1 Fe 0.66249(9) 0.71855(10) 0.74666(8) 0.0288(3) Uani 1 1 d . .
Fe2 Fe 0.04530(8) 0.36956(9) 0.60611(8) 0.0223(3) Uani 1 1 d . .
Fe3 Fe 0.25970(10) 0.95480(9) 0.83103(9) 0.0325(3) Uani 1 1 d . .
Fe4 Fe 0.38237(8) 0.33735(9) 0.74414(7) 0.0197(2) Uani 1 1 d . .
Fe5 Fe 0.67905(8) 0.04465(8) 0.61405(8) 0.0184(2) Uani 1 1 d . .
Fe6 Fe 0.95882(9) 0.69780(10) 0.98489(9) 0.0296(3) Uani 1 1 d . .
P1 P 0.32829(14) 0.66385(15) 0.57750(13) 0.0156(4) Uani 1 1 d . .
P2 P 0.67059(14) 0.34013(14) 0.92288(13) 0.0144(4) Uani 1 1 d . .
C1 C 0.4024(6) 0.6179(6) 0.6069(5) 0.0184(16) Uani 1 1 d . .
H1A H 0.4208 0.6494 0.6751 0.022 Uiso 1 1 calc R U
H1B H 0.3623 0.5422 0.5771 0.022 Uiso 1 1 calc R U
C2 C 0.4958(6) 0.6431(6) 0.5762(5) 0.0215(17) Uani 1 1 d . .
H2A H 0.4773 0.6013 0.5074 0.026 Uiso 1 1 calc R U
H2B H 0.5295 0.7166 0.5960 0.026 Uiso 1 1 calc R U
C3 C 0.5670(6) 0.6232(7) 0.6150(6) 0.0255(18) Uani 1 1 d . .
C4 C 0.6667(6) 0.6583(7) 0.6119(6) 0.030(2) Uani 1 1 d . .
H4A H 0.7004 0.6983 0.5833 0.036 Uiso 1 1 calc R U
C5 C 0.7092(7) 0.6258(7) 0.6567(6) 0.035(2) Uani 1 1 d . .
H5A H 0.7784 0.6392 0.6652 0.043 Uiso 1 1 calc R U
C6 C 0.6372(8) 0.5715(7) 0.6874(6) 0.037(2) Uani 1 1 d . .
H6A H 0.6466 0.5399 0.7215 0.044 Uiso 1 1 calc R U
C7 C 0.5493(7) 0.5699(7) 0.6617(6) 0.0270(19) Uani 1 1 d . .
H7A H 0.4861 0.5374 0.6749 0.032 Uiso 1 1 calc R U
C8 C 0.6442(7) 0.8444(7) 0.8152(6) 0.037(2) Uani 1 1 d . .
H8A H 0.5986 0.8579 0.7880 0.044 Uiso 1 1 calc R U
C9 C 0.7430(7) 0.8766(7) 0.8146(7) 0.038(2) Uani 1 1 d . .
H9A H 0.7801 0.9172 0.7874 0.046 Uiso 1 1 calc R U
C10 C 0.7803(8) 0.8398(8) 0.8595(7) 0.049(3) Uani 1 1 d . .
H10A H 0.8486 0.8506 0.8693 0.058 Uiso 1 1 calc R U
C11 C 0.7044(9) 0.7857(9) 0.8871(7) 0.049(3) Uani 1 1 d . .
H11A H 0.7093 0.7520 0.9205 0.059 Uiso 1 1 calc R U
C12 C 0.6199(8) 0.7889(8) 0.8596(6) 0.040(2) Uani 1 1 d . .
H12A H 0.5544 0.7571 0.8698 0.048 Uiso 1 1 calc R U
C13 C 0.2071(6) 0.5949(6) 0.5877(5) 0.0187(16) Uani 1 1 d . .
H13A H 0.2154 0.5941 0.6451 0.022 Uiso 1 1 calc R U
H13B H 0.1713 0.6324 0.5936 0.022 Uiso 1 1 calc R U
C14 C 0.1456(6) 0.4846(6) 0.5052(6) 0.0226(17) Uani 1 1 d . .
H14A H 0.1279 0.4854 0.4494 0.027 Uiso 1 1 calc R U
H14B H 0.1855 0.4502 0.4929 0.027 Uiso 1 1 calc R U
C15 C 0.0525(6) 0.4233(6) 0.5213(6) 0.0224(17) Uani 1 1 d . .
C16 C -0.0044(6) 0.3140(7) 0.4697(6) 0.033(2) Uani 1 1 d . .
H16A H 0.0103 0.2658 0.4174 0.039 Uiso 1 1 calc R U
C17 C -0.0855(6) 0.2843(7) 0.5067(7) 0.036(2) Uani 1 1 d . .
H17A H -0.1373 0.2122 0.4848 0.044 Uiso 1 1 calc R U
C18 C -0.0783(7) 0.3750(7) 0.5797(7) 0.033(2) Uani 1 1 d . U
H18A H -0.1241 0.3782 0.6194 0.040 Uiso 1 1 calc R U
C19 C 0.0066(6) 0.4624(7) 0.5900(7) 0.030(2) Uani 1 1 d . .
H19A H 0.0300 0.5366 0.6369 0.037 Uiso 1 1 calc R U
C20 C 0.1868(6) 0.4258(7) 0.6729(7) 0.031(2) Uani 1 1 d . .
H20A H 0.2473 0.4750 0.6678 0.037 Uiso 1 1 calc R U
C21 C 0.1373(7) 0.3161(8) 0.6142(7) 0.036(2) Uani 1 1 d . .
H21A H 0.1570 0.2750 0.5614 0.043 Uiso 1 1 calc R U
C22 C 0.0547(7) 0.2761(7) 0.6438(7) 0.034(2) Uani 1 1 d . .
H22A H 0.0057 0.2014 0.6154 0.041 Uiso 1 1 calc R U
C23 C 0.0534(7) 0.3602(7) 0.7212(6) 0.034(2) Uani 1 1 d . .
H23A H 0.0028 0.3546 0.7559 0.041 Uiso 1 1 calc R U
C24 C 0.1355(7) 0.4537(8) 0.7399(7) 0.037(2) Uani 1 1 d . .
H24A H 0.1531 0.5253 0.7897 0.045 Uiso 1 1 calc R U
C25 C 0.3770(6) 0.7968(6) 0.6750(5) 0.0226(17) Uani 1 1 d . .
H25A H 0.3646 0.7967 0.7316 0.027 Uiso 1 1 calc R U
H25B H 0.4492 0.8359 0.6868 0.027 Uiso 1 1 calc R U
C26 C 0.3297(6) 0.8504(6) 0.6554(6) 0.0242(17) Uani 1 1 d . .
H26A H 0.3576 0.8678 0.6106 0.029 Uiso 1 1 calc R U
H26B H 0.2581 0.8014 0.6254 0.029 Uiso 1 1 calc R U
C27 C 0.3438(6) 0.9470(7) 0.7400(6) 0.0289(19) Uani 1 1 d . .
C28 C 0.2949(7) 1.0028(7) 0.7404(7) 0.036(2) Uani 1 1 d . .
H28A H 0.2482 0.9854 0.6860 0.043 Uiso 1 1 calc R U
C29 C 0.3282(8) 1.0898(7) 0.8357(8) 0.048(3) Uani 1 1 d . .
H29A H 0.3072 1.1428 0.8587 0.057 Uiso 1 1 calc R U
C30 C 0.3937(7) 1.0866(7) 0.8900(7) 0.042(3) Uani 1 1 d . .
H30A H 0.4270 1.1366 0.9583 0.050 Uiso 1 1 calc R U
C31 C 0.4027(7) 0.9968(7) 0.8317(7) 0.038(2) Uani 1 1 d . .
H31A H 0.4438 0.9745 0.8522 0.045 Uiso 1 1 calc R U
C32 C 0.1448(8) 0.8098(7) 0.7793(7) 0.046(3) Uani 1 1 d . .
H32A H 0.1292 0.7473 0.7176 0.055 Uiso 1 1 calc R U
C33 C 0.2091(8) 0.8458(8) 0.8655(9) 0.049(3) Uani 1 1 d . .
H33A H 0.2448 0.8129 0.8749 0.058 Uiso 1 1 calc R U
C34 C 0.2106(7) 0.9378(7) 0.9352(7) 0.038(2) Uani 1 1 d . .
H34A H 0.2486 0.9815 1.0025 0.046 Uiso 1 1 calc R U
C35 C 0.1490(7) 0.9556(8) 0.8915(7) 0.039(2) Uani 1 1 d . .
H35A H 0.1370 1.0151 0.9230 0.046 Uiso 1 1 calc R U
C36 C 0.1084(7) 0.8774(7) 0.7961(7) 0.040(2) Uani 1 1 d . .
H36A H 0.0626 0.8714 0.7488 0.047 Uiso 1 1 calc R U
C37 C 0.6091(6) 0.4056(6) 0.9109(5) 0.0186(16) Uani 1 1 d . .
H37A H 0.6466 0.4793 0.9615 0.022 Uiso 1 1 calc R U
H37B H 0.6104 0.4018 0.8511 0.022 Uiso 1 1 calc R U
C38 C 0.5028(6) 0.3609(6) 0.9138(5) 0.0192(16) Uani 1 1 d . .
H38A H 0.4692 0.2848 0.8744 0.023 Uiso 1 1 calc R U
H38B H 0.5020 0.3805 0.9784 0.023 Uiso 1 1 calc R U
C39 C 0.4465(6) 0.3980(6) 0.8804(5) 0.0215(17) Uani 1 1 d . .
C40 C 0.3436(6) 0.3573(7) 0.8618(6) 0.0266(18) Uani 1 1 d . .
H40A H 0.2969 0.3011 0.8700 0.032 Uiso 1 1 calc R U
C41 C 0.3174(7) 0.4093(7) 0.8298(6) 0.032(2) Uani 1 1 d . .
H41A H 0.2493 0.3962 0.8115 0.038 Uiso 1 1 calc R U
C42 C 0.4026(7) 0.4812(7) 0.8273(6) 0.030(2) Uani 1 1 d . .
H42A H 0.4063 0.5287 0.8070 0.036 Uiso 1 1 calc R U
C43 C 0.4836(6) 0.4752(6) 0.8586(5) 0.0239(18) Uani 1 1 d . .
H43A H 0.5541 0.5178 0.8641 0.029 Uiso 1 1 calc R U
C44 C 0.4315(7) 0.2405(7) 0.6648(6) 0.033(2) Uani 1 1 d . .
H44A H 0.4858 0.2339 0.6882 0.039 Uiso 1 1 calc R U
C45 C 0.3308(8) 0.1837(7) 0.6558(6) 0.035(2) Uani 1 1 d . .
H45A H 0.3011 0.1296 0.6712 0.042 Uiso 1 1 calc R U
C46 C 0.2788(7) 0.2172(6) 0.6206(6) 0.0290(19) Uani 1 1 d . .
H46A H 0.2062 0.1908 0.6072 0.035 Uiso 1 1 calc R U
C47 C 0.3484(6) 0.2946(6) 0.6074(5) 0.0244(18) Uani 1 1 d . .
H47A H 0.3337 0.3326 0.5837 0.029 Uiso 1 1 calc R U
C48 C 0.4423(7) 0.3078(7) 0.6340(6) 0.0294(19) Uani 1 1 d . .
H48A H 0.5057 0.3578 0.6332 0.035 Uiso 1 1 calc R U
C49 C 0.6167(6) 0.2184(6) 0.8121(5) 0.0164(15) Uani 1 1 d . .
H49A H 0.5442 0.1875 0.7952 0.020 Uiso 1 1 calc R U
H49B H 0.6398 0.2316 0.7638 0.020 Uiso 1 1 calc R U
C50 C 0.6421(6) 0.1409(6) 0.8122(5) 0.0192(16) Uani 1 1 d . .
H50A H 0.7140 0.1754 0.8398 0.023 Uiso 1 1 calc R U
H50B H 0.6085 0.1175 0.8517 0.023 Uiso 1 1 calc R U
C51 C 0.6117(6) 0.0478(6) 0.7152(6) 0.0199(17) Uani 1 1 d . .
C52 C 0.6506(6) -0.0210(6) 0.6903(6) 0.0268(19) Uani 1 1 d . .
H52A H 0.7008 -0.0153 0.7333 0.032 Uiso 1 1 calc R U
C53 C 0.6057(7) -0.0979(6) 0.5940(6) 0.032(2) Uani 1 1 d . .
H53A H 0.6187 -0.1559 0.5572 0.038 Uiso 1 1 calc R U
C54 C 0.5398(6) -0.0774(6) 0.5594(6) 0.029(2) Uani 1 1 d . .
H54A H 0.4985 -0.1182 0.4935 0.035 Uiso 1 1 calc R U
C55 C 0.5432(6) 0.0120(6) 0.6339(6) 0.0236(17) Uani 1 1 d . .
H55A H 0.5050 0.0449 0.6292 0.028 Uiso 1 1 calc R U
C56 C 0.7886(6) 0.1927(6) 0.6638(6) 0.030(2) Uani 1 1 d . .
H56A H 0.8035 0.2553 0.7251 0.036 Uiso 1 1 calc R U
C57 C 0.8285(6) 0.1274(7) 0.6468(6) 0.031(2) Uani 1 1 d . .
H57A H 0.8768 0.1362 0.6941 0.037 Uiso 1 1 calc R U
C58 C 0.7881(6) 0.0468(6) 0.5507(6) 0.0259(18) Uani 1 1 d . .
H58A H 0.8032 -0.0104 0.5187 0.031 Uiso 1 1 calc R U
C59 C 0.7228(6) 0.0625(7) 0.5094(6) 0.0282(19) Uani 1 1 d . .
H59A H 0.6828 0.0174 0.4426 0.034 Uiso 1 1 calc R U
C60 C 0.7216(6) 0.1519(6) 0.5781(6) 0.0285(19) Uani 1 1 d . .
H60A H 0.6818 0.1811 0.5683 0.034 Uiso 1 1 calc R U
C61 C 0.7969(5) 0.4160(6) 0.9254(5) 0.0191(16) Uani 1 1 d . .
H61A H 0.8294 0.3740 0.9093 0.023 Uiso 1 1 calc R U
H61B H 0.7954 0.4339 0.8780 0.023 Uiso 1 1 calc R U
C62 C 0.8568(6) 0.5150(6) 1.0209(5) 0.0213(17) Uani 1 1 d . .
H62A H 0.8146 0.5453 1.0455 0.026 Uiso 1 1 calc R U
H62B H 0.8753 0.4973 1.0638 0.026 Uiso 1 1 calc R U
C63 C 0.9494(6) 0.5954(6) 1.0203(7) 0.029(2) Uani 1 1 d . .
C64 C 0.9932(6) 0.5832(7) 0.9475(7) 0.033(2) Uani 1 1 d . .
H64A H 0.9684 0.5189 0.8847 0.040 Uiso 1 1 calc R U
C65 C 1.0807(7) 0.6823(8) 0.9805(8) 0.040(3) Uani 1 1 d . .
H65A H 1.1273 0.6983 0.9443 0.049 Uiso 1 1 calc R U
C66 C 1.0882(7) 0.7519(8) 1.0727(8) 0.043(3) Uani 1 1 d . .
H66A H 1.1410 0.8260 1.1124 0.052 Uiso 1 1 calc R U
C67 C 1.0073(7) 0.7004(7) 1.0997(7) 0.038(2) Uani 1 1 d . .
H67A H 0.9936 0.7306 1.1610 0.045 Uiso 1 1 calc R U
C68 C 0.8194(7) 0.6689(8) 0.9429(9) 0.047(3) Uani 1 1 d . .
H68A H 0.7576 0.6140 0.9405 0.057 Uiso 1 1 calc R U
C69 C 0.8776(8) 0.7710(9) 1.0208(8) 0.045(3) Uani 1 1 d . .
H69A H 0.8640 0.8017 1.0821 0.054 Uiso 1 1 calc R U
C70 C 0.9586(7) 0.8218(8) 0.9939(8) 0.043(3) Uani 1 1 d . .
H70A H 1.0130 0.8950 1.0347 0.051 Uiso 1 1 calc R U
C71 C 0.9517(7) 0.7525(7) 0.9015(7) 0.035(2) Uani 1 1 d . .
H71A H 0.9988 0.7680 0.8655 0.042 Uiso 1 1 calc R U
C72 C 0.8642(8) 0.6561(8) 0.8692(8) 0.044(3) Uani 1 1 d . .
H72A H 0.8390 0.5915 0.8065 0.053 Uiso 1 1 calc R U
O1S O 0.0679(6) 0.0610(7) 0.4336(6) 0.068(2) Uani 1 1 d . .
C1S C -0.0338(8) 0.0211(10) 0.3995(9) 0.060(3) Uani 1 1 d . .
H02G H -0.0466 0.0773 0.4107 0.072 Uiso 1 1 calc R U
H02H H -0.0713 -0.0120 0.4314 0.072 Uiso 1 1 calc R U
C2S C -0.0646(10) -0.0562(12) 0.2975(10) 0.075(4) Uani 1 1 d . .
H02E H -0.1203 -0.0605 0.2636 0.091 Uiso 1 1 calc R U
H02F H -0.0825 -0.1255 0.2845 0.091 Uiso 1 1 calc R U
C3S C 0.0330(10) -0.0078(11) 0.2730(9) 0.064(3) Uani 1 1 d . .
H02A H 0.0528 -0.0600 0.2382 0.077 Uiso 1 1 calc R U
H02B H 0.0238 0.0188 0.2346 0.077 Uiso 1 1 calc R U
C4S C 0.1086(9) 0.0774(10) 0.3634(9) 0.061(3) Uani 1 1 d . .
H02C H 0.1710 0.0758 0.3641 0.073 Uiso 1 1 calc R U
H02D H 0.1218 0.1450 0.3749 0.073 Uiso 1 1 calc R U

loop_
_atom_site_aniso_label
_atom_site_aniso_U_11
_atom_site_aniso_U_22
_atom_site_aniso_U_33
_atom_site_aniso_U_23
_atom_site_aniso_U_13
_atom_site_aniso_U_12
Au1 0.01653(17) 0.02020(17) 0.01474(16) 0.01168(14) 0.00595(12) 0.00992(13)
Au2 0.02165(18) 0.02209(18) 0.01259(16) 0.01012(14) 0.00559(12) 0.01193(14)
Cl1 0.0401(12) 0.0386(12) 0.0204(10) 0.0209(10) 0.0154(9) 0.0267(10)
Cl2 0.0465(14) 0.0466(14) 0.0254(11) 0.0269(11) 0.0145(10) 0.0226(11)
Fe1 0.0321(7) 0.0310(7) 0.0197(6) 0.0055(6) -0.0004(5) 0.0226(6)
Fe2 0.0124(6) 0.0264(6) 0.0315(6) 0.0207(6) 0.0033(5) 0.0068(5)
Fe3 0.0368(8) 0.0203(6) 0.0301(7) 0.0105(6) 0.0193(6) 0.0093(6)
Fe4 0.0234(6) 0.0215(6) 0.0136(5) 0.0047(5) 0.0036(5) 0.0162(5)
Fe5 0.0160(6) 0.0114(5) 0.0200(6) 0.0051(5) 0.0081(5) 0.0044(5)
Fe6 0.0164(6) 0.0314(7) 0.0468(8) 0.0283(7) 0.0037(5) 0.0083(5)
P1 0.0148(10) 0.0182(10) 0.0129(9) 0.0088(8) 0.0036(8) 0.0071(8)
P2 0.0163(10) 0.0142(9) 0.0123(9) 0.0064(8) 0.0036(7) 0.0080(8)
C1 0.021(4) 0.025(4) 0.016(4) 0.013(4) 0.004(3) 0.014(3)
C2 0.019(4) 0.027(4) 0.020(4) 0.013(4) 0.005(3) 0.012(4)
C3 0.027(5) 0.028(5) 0.018(4) 0.007(4) 0.004(3) 0.017(4)
C4 0.027(5) 0.038(5) 0.017(4) 0.005(4) 0.005(4) 0.020(4)
C5 0.034(5) 0.035(5) 0.026(5) 0.002(4) 0.000(4) 0.025(5)
C6 0.053(6) 0.028(5) 0.029(5) 0.009(4) -0.002(4) 0.027(5)
C7 0.038(5) 0.033(5) 0.020(4) 0.014(4) 0.008(4) 0.026(4)
C8 0.047(6) 0.040(6) 0.022(5) 0.006(4) 0.001(4) 0.034(5)
C9 0.034(5) 0.027(5) 0.033(5) 0.003(4) -0.001(4) 0.015(4)
C10 0.045(7) 0.047(6) 0.031(5) -0.002(5) -0.010(5) 0.033(6)
C11 0.080(9) 0.049(6) 0.021(5) 0.009(5) 0.000(5) 0.046(6)
C12 0.043(6) 0.039(6) 0.021(5) 0.004(5) 0.006(4) 0.022(5)
C13 0.019(4) 0.018(4) 0.019(4) 0.011(4) 0.006(3) 0.008(3)
C14 0.017(4) 0.026(4) 0.026(4) 0.018(4) 0.004(3) 0.008(4)
C15 0.016(4) 0.027(4) 0.023(4) 0.018(4) 0.000(3) 0.006(4)
C16 0.027(5) 0.027(5) 0.026(5) 0.013(4) -0.005(4) 0.001(4)
C17 0.018(5) 0.040(6) 0.045(6) 0.033(5) -0.002(4) -0.001(4)
C18 0.025(4) 0.039(4) 0.044(4) 0.030(3) 0.010(3) 0.014(3)
C19 0.020(4) 0.035(5) 0.049(6) 0.031(5) 0.010(4) 0.015(4)
C20 0.015(4) 0.043(5) 0.046(5) 0.035(5) 0.006(4) 0.010(4)
C21 0.027(5) 0.045(6) 0.054(6) 0.035(5) 0.011(4) 0.022(5)
C22 0.025(5) 0.040(5) 0.047(6) 0.034(5) 0.002(4) 0.012(4)
C23 0.031(5) 0.045(6) 0.033(5) 0.029(5) 0.006(4) 0.014(4)
C24 0.026(5) 0.045(6) 0.034(5) 0.027(5) -0.004(4) 0.007(4)
C25 0.024(4) 0.020(4) 0.010(4) 0.002(3) 0.003(3) 0.007(4)
C26 0.022(4) 0.019(4) 0.027(4) 0.011(4) 0.012(4) 0.007(4)
C27 0.027(5) 0.025(5) 0.032(5) 0.016(4) 0.018(4) 0.009(4)
C28 0.045(6) 0.028(5) 0.045(6) 0.023(5) 0.031(5) 0.021(5)
C29 0.051(7) 0.019(5) 0.064(7) 0.017(5) 0.036(6) 0.015(5)
C30 0.032(6) 0.021(5) 0.038(6) 0.002(4) 0.020(5) 0.000(4)
C31 0.036(6) 0.031(5) 0.032(5) 0.013(5) 0.016(4) 0.010(4)
C32 0.051(6) 0.020(5) 0.038(6) 0.008(5) 0.022(5) 0.003(5)
C33 0.048(7) 0.041(6) 0.076(8) 0.046(6) 0.038(6) 0.020(5)
C34 0.041(6) 0.035(5) 0.025(5) 0.013(4) 0.019(4) 0.011(5)
C35 0.039(6) 0.039(5) 0.041(6) 0.023(5) 0.025(5) 0.018(5)
C36 0.038(6) 0.033(5) 0.034(5) 0.015(5) 0.016(4) 0.011(5)
C37 0.024(4) 0.017(4) 0.017(4) 0.009(3) 0.005(3) 0.012(3)
C38 0.021(4) 0.024(4) 0.018(4) 0.010(4) 0.007(3) 0.015(4)
C39 0.033(5) 0.025(4) 0.011(4) 0.005(4) 0.009(3) 0.022(4)
C40 0.024(5) 0.033(5) 0.020(4) 0.008(4) 0.008(3) 0.019(4)
C41 0.043(6) 0.049(6) 0.018(4) 0.015(4) 0.012(4) 0.038(5)
C42 0.049(6) 0.034(5) 0.015(4) 0.007(4) 0.006(4) 0.032(5)
C43 0.032(5) 0.018(4) 0.014(4) 0.000(4) 0.001(3) 0.016(4)
C44 0.048(6) 0.036(5) 0.015(4) 0.007(4) 0.004(4) 0.030(5)
C45 0.058(7) 0.020(4) 0.021(4) 0.006(4) 0.004(4) 0.021(5)
C46 0.031(5) 0.021(4) 0.022(4) 0.002(4) -0.003(4) 0.015(4)
C47 0.035(5) 0.026(4) 0.014(4) 0.009(4) 0.005(3) 0.019(4)
C48 0.035(5) 0.034(5) 0.018(4) 0.008(4) 0.010(4) 0.022(4)
C49 0.019(4) 0.018(4) 0.010(3) 0.004(3) 0.004(3) 0.011(3)
C50 0.023(4) 0.017(4) 0.018(4) 0.009(3) 0.005(3) 0.010(3)
C51 0.022(4) 0.010(4) 0.029(4) 0.011(4) 0.017(4) 0.008(3)
C52 0.030(5) 0.022(4) 0.037(5) 0.021(4) 0.018(4) 0.014(4)
C53 0.038(5) 0.011(4) 0.033(5) 0.007(4) 0.019(4) 0.006(4)
C54 0.020(4) 0.016(4) 0.027(4) 0.005(4) 0.011(4) -0.003(4)
C55 0.012(4) 0.016(4) 0.026(4) 0.007(4) 0.005(3) 0.000(3)
C56 0.028(5) 0.014(4) 0.033(5) 0.008(4) 0.017(4) 0.004(4)
C57 0.019(4) 0.029(5) 0.028(5) 0.010(4) 0.006(4) 0.005(4)
C58 0.019(4) 0.016(4) 0.029(5) 0.006(4) 0.013(4) 0.005(3)
C59 0.032(5) 0.027(5) 0.026(4) 0.017(4) 0.019(4) 0.011(4)
C60 0.031(5) 0.020(4) 0.040(5) 0.020(4) 0.022(4) 0.012(4)
C61 0.015(4) 0.022(4) 0.019(4) 0.012(4) 0.005(3) 0.007(3)
C62 0.019(4) 0.021(4) 0.022(4) 0.013(4) 0.003(3) 0.008(3)
C63 0.024(5) 0.023(4) 0.045(5) 0.023(4) 0.000(4) 0.010(4)
C64 0.024(5) 0.034(5) 0.052(6) 0.030(5) 0.014(4) 0.016(4)
C65 0.021(5) 0.047(6) 0.079(8) 0.048(6) 0.022(5) 0.020(5)
C66 0.023(5) 0.039(6) 0.070(8) 0.038(6) -0.005(5) 0.008(4)
C67 0.032(5) 0.032(5) 0.042(6) 0.022(5) -0.007(4) 0.010(4)
C68 0.021(5) 0.052(7) 0.089(9) 0.057(7) 0.004(5) 0.012(5)
C69 0.044(6) 0.062(7) 0.060(7) 0.043(6) 0.018(5) 0.038(6)
C70 0.035(6) 0.038(6) 0.064(7) 0.034(6) 0.005(5) 0.018(5)
C71 0.028(5) 0.045(6) 0.048(6) 0.039(5) 0.009(4) 0.015(4)
C72 0.043(6) 0.042(6) 0.046(6) 0.027(5) -0.011(5) 0.017(5)
O1S 0.050(5) 0.082(6) 0.069(6) 0.042(5) 0.018(4) 0.029(5)
C1S 0.043(7) 0.072(8) 0.063(8) 0.032(7) 0.032(6) 0.032(6)
C2S 0.048(8) 0.087(10) 0.065(9) 0.032(8) 0.015(7) 0.025(7)
C3S 0.065(8) 0.075(9) 0.062(8) 0.037(8) 0.025(7) 0.042(7)
C4S 0.039(7) 0.056(7) 0.066(8) 0.026(7) 0.013(6) 0.013(6)

loop_
_atom_type_symbol
_atom_type_description
_atom_type_scat_dispersion_real
_atom_type_scat_dispersion_imag
_atom_type_scat_source
C C 0.0033 0.0016 'International Tables Vol C Tables 4.2.6.8 and 6.1.1.4'
H H 0.0000 0.0000 'International Tables Vol C Tables 4.2.6.8 and 6.1.1.4'
P P 0.1023 0.0942 'International Tables Vol C Tables 4.2.6.8 and 6.1.1.4'
Cl Cl 0.1484 0.1585 'International Tables Vol C Tables 4.2.6.8 and 6.1.1.4'
Fe Fe 0.3463 0.8444 'International Tables Vol C Tables 4.2.6.8 and 6.1.1.4'
Au Au -2.0133 8.8022 'International Tables Vol C Tables 4.2.6.8 and 6.1.1.4'
O O 0.0106 0.0060 'International Tables Vol C Tables 4.2.6.8 and 6.1.1.4'

loop_
_geom_angle_atom_site_label_1
_geom_angle_atom_site_label_2
_geom_angle_atom_site_label_3
_geom_angle
P1 Au1 Cl1 176.92(7)
P2 Au2 Cl2 178.02(8)
C5 Fe1 C11 123.9(4)
C5 Fe1 C12 160.8(4)
C11 Fe1 C12 41.0(4)
C5 Fe1 C10 108.0(4)
C11 Fe1 C10 40.5(5)
C12 Fe1 C10 68.1(4)
C5 Fe1 C4 40.8(4)
C11 Fe1 C4 160.8(4)
C12 Fe1 C4 156.9(4)
C10 Fe1 C4 124.7(5)
C5 Fe1 C6 40.6(4)
C11 Fe1 C6 107.1(4)
C12 Fe1 C6 124.1(4)
C10 Fe1 C6 121.5(4)
C4 Fe1 C6 68.5(4)
C5 Fe1 C7 68.2(4)
C11 Fe1 C7 121.2(4)
C12 Fe1 C7 107.5(4)
C10 Fe1 C7 156.7(4)
C4 Fe1 C7 68.4(4)
C6 Fe1 C7 40.6(4)
C5 Fe1 C8 157.5(4)
C11 Fe1 C8 68.4(4)
C12 Fe1 C8 40.3(4)
C10 Fe1 C8 68.0(4)
C4 Fe1 C8 122.0(4)
C6 Fe1 C8 160.7(4)
C7 Fe1 C8 124.3(4)
C5 Fe1 C3 68.4(3)
C11 Fe1 C3 156.6(5)
C12 Fe1 C3 121.3(4)
C10 Fe1 C3 161.6(5)
C4 Fe1 C3 40.9(3)
C6 Fe1 C3 68.3(3)
C7 Fe1 C3 40.5(3)
C8 Fe1 C3 108.0(3)
C5 Fe1 C9 122.3(4)
C11 Fe1 C9 68.6(5)
C12 Fe1 C9 67.9(4)
C10 Fe1 C9 41.0(4)
C4 Fe1 C9 108.0(4)
C6 Fe1 C9 157.6(4)
C7 Fe1 C9 160.6(3)
C8 Fe1 C9 40.1(4)
C3 Fe1 C9 124.5(4)
C16 Fe2 C15 41.1(3)
C16 Fe2 C22 119.3(4)
C15 Fe2 C22 154.2(4)
C16 Fe2 C18 68.8(4)
C15 Fe2 C18 69.4(3)
C22 Fe2 C18 125.2(4)
C16 Fe2 C17 41.5(4)
C15 Fe2 C17 69.7(3)
C22 Fe2 C17 106.6(4)
C18 Fe2 C17 40.4(4)
C16 Fe2 C21 106.1(4)
C15 Fe2 C21 119.1(4)
C22 Fe2 C21 40.7(4)
C18 Fe2 C21 161.8(4)
C17 Fe2 C21 124.4(4)
C16 Fe2 C19 69.2(4)
C15 Fe2 C19 41.3(4)
C22 Fe2 C19 163.2(4)
C18 Fe2 C19 41.4(3)
C17 Fe2 C19 69.3(4)
C21 Fe2 C19 155.0(4)
C16 Fe2 C20 124.5(4)
C15 Fe2 C20 106.7(3)
C22 Fe2 C20 68.6(3)
C18 Fe2 C20 156.1(4)
C17 Fe2 C20 162.2(4)
C21 Fe2 C20 41.0(4)
C19 Fe2 C20 120.2(4)
C16 Fe2 C23 155.1(4)
C15 Fe2 C23 163.0(4)
C22 Fe2 C23 40.9(4)
C18 Fe2 C23 108.1(4)
C17 Fe2 C23 120.0(4)
C21 Fe2 C23 68.7(4)
C19 Fe2 C23 125.8(4)
C20 Fe2 C23 68.4(4)
C16 Fe2 C24 162.2(4)
C15 Fe2 C24 125.1(4)
C22 Fe2 C24 68.9(4)
C18 Fe2 C24 121.1(4)
C17 Fe2 C24 155.3(4)
C21 Fe2 C24 69.0(4)
C19 Fe2 C24 107.6(4)
C20 Fe2 C24 40.8(4)
C23 Fe2 C24 40.7(4)
C29 Fe3 C32 152.6(5)
C29 Fe3 C31 69.1(4)
C32 Fe3 C31 127.5(4)
C29 Fe3 C30 40.1(5)
C32 Fe3 C30 166.3(5)
C31 Fe3 C30 41.5(4)
C29 Fe3 C35 106.7(4)
C32 Fe3 C35 67.7(4)
C31 Fe3 C35 154.5(4)
C30 Fe3 C35 119.2(4)
C29 Fe3 C34 125.5(4)
C32 Fe3 C34 68.7(4)
C31 Fe3 C34 120.3(4)
C30 Fe3 C34 108.2(4)
C35 Fe3 C34 40.5(4)
C29 Fe3 C33 164.0(5)
C32 Fe3 C33 41.4(5)
C31 Fe3 C33 108.1(4)
C30 Fe3 C33 127.6(5)
C35 Fe3 C33 68.5(4)
C34 Fe3 C33 41.1(4)
C29 Fe3 C28 41.8(4)
C32 Fe3 C28 117.9(4)
C31 Fe3 C28 69.5(4)
C30 Fe3 C28 69.1(4)
C35 Fe3 C28 125.1(4)
C34 Fe3 C28 163.1(4)
C33 Fe3 C28 153.5(4)
C29 Fe3 C36 118.1(5)
C32 Fe3 C36 40.3(4)
C31 Fe3 C36 164.2(4)
C30 Fe3 C36 152.4(4)
C35 Fe3 C36 40.3(4)
C34 Fe3 C36 68.4(4)
C33 Fe3 C36 68.9(4)
C28 Fe3 C36 105.8(4)
C29 Fe3 C27 69.2(4)
C32 Fe3 C27 108.1(4)
C31 Fe3 C27 40.5(4)
C30 Fe3 C27 68.7(4)
C35 Fe3 C27 163.5(4)
C34 Fe3 C27 154.7(4)
C33 Fe3 C27 119.7(4)
C28 Fe3 C27 41.3(4)
C36 Fe3 C27 126.3(4)
C40 Fe4 C41 40.8(3)
C40 Fe4 C42 68.1(4)
C41 Fe4 C42 40.0(4)
C40 Fe4 C43 68.2(4)
C41 Fe4 C43 68.2(4)
C42 Fe4 C43 41.0(3)
C40 Fe4 C45 107.5(4)
C41 Fe4 C45 129.3(4)
C42 Fe4 C45 167.7(4)
C43 Fe4 C45 149.5(3)
C40 Fe4 C46 117.3(4)
C41 Fe4 C46 108.7(4)
C42 Fe4 C46 129.6(3)
C43 Fe4 C46 168.4(3)
C45 Fe4 C46 41.0(3)
C40 Fe4 C44 128.4(3)
C41 Fe4 C44 167.2(4)
C42 Fe4 C44 151.2(4)
C43 Fe4 C44 117.1(4)
C45 Fe4 C44 40.5(4)
C46 Fe4 C44 68.4(4)
C40 Fe4 C39 40.6(3)
C41 Fe4 C39 68.5(3)
C42 Fe4 C39 68.7(3)
C43 Fe4 C39 40.7(3)
C45 Fe4 C39 116.1(3)
C46 Fe4 C39 149.8(4)
C44 Fe4 C39 107.3(3)
C40 Fe4 C47 151.1(3)
C41 Fe4 C47 118.3(3)
C42 Fe4 C47 109.2(3)
C43 Fe4 C47 129.9(3)
C45 Fe4 C47 68.6(3)
C46 Fe4 C47 40.8(4)
C44 Fe4 C47 68.3(3)
C39 Fe4 C47 167.6(4)
C40 Fe4 C48 167.0(3)
C41 Fe4 C48 151.3(3)
C42 Fe4 C48 118.8(4)
C43 Fe4 C48 109.1(4)
C45 Fe4 C48 67.9(4)
C46 Fe4 C48 67.9(4)
C44 Fe4 C48 40.4(4)
C39 Fe4 C48 129.2(3)
C47 Fe4 C48 40.2(3)
C52 Fe5 C53 41.0(4)
C52 Fe5 C54 68.8(4)
C53 Fe5 C54 40.8(4)
C52 Fe5 C59 155.3(3)
C53 Fe5 C59 120.5(4)
C54 Fe5 C59 108.0(4)
C52 Fe5 C51 41.5(3)
C53 Fe5 C51 69.4(3)
C54 Fe5 C51 68.9(3)
C59 Fe5 C51 162.1(3)
C52 Fe5 C57 106.2(4)
C53 Fe5 C57 123.3(4)
C54 Fe5 C57 160.6(4)
C59 Fe5 C57 68.3(4)
C51 Fe5 C57 120.6(3)
C52 Fe5 C55 69.0(3)
C53 Fe5 C55 69.0(4)
C54 Fe5 C55 40.9(3)
C59 Fe5 C55 125.6(4)
C51 Fe5 C55 40.6(3)
C57 Fe5 C55 156.6(3)
C52 Fe5 C58 119.7(3)
C53 Fe5 C58 106.0(3)
C54 Fe5 C58 123.9(3)
C59 Fe5 C58 40.4(4)
C51 Fe5 C58 156.0(4)
C57 Fe5 C58 40.9(3)
C55 Fe5 C58 161.6(3)
C52 Fe5 C60 161.7(4)
C53 Fe5 C60 156.5(4)
C54 Fe5 C60 121.9(4)
C59 Fe5 C60 40.9(3)
C51 Fe5 C60 124.7(3)
C57 Fe5 C60 68.7(4)
C55 Fe5 C60 108.3(3)
C58 Fe5 C60 68.8(3)
C52 Fe5 C56 123.9(4)
C53 Fe5 C56 160.4(4)
C54 Fe5 C56 157.6(4)
C59 Fe5 C56 68.4(4)
C51 Fe5 C56 107.4(3)
C57 Fe5 C56 40.5(4)
C55 Fe5 C56 121.9(3)
C58 Fe5 C56 68.6(3)
C60 Fe5 C56 40.9(4)
C66 Fe6 C65 40.6(5)
C66 Fe6 C70 107.2(4)
C65 Fe6 C70 122.1(4)
C66 Fe6 C63 68.8(4)
C65 Fe6 C63 68.7(4)
C70 Fe6 C63 159.7(4)
C66 Fe6 C68 158.8(5)
C65 Fe6 C68 159.7(5)
C70 Fe6 C68 67.7(4)
C63 Fe6 C68 108.4(4)
C66 Fe6 C72 158.6(5)
C65 Fe6 C72 122.7(5)
C70 Fe6 C72 68.1(4)
C63 Fe6 C72 122.9(4)
C68 Fe6 C72 40.7(5)
C66 Fe6 C67 41.0(4)
C65 Fe6 C67 69.2(4)
C70 Fe6 C67 122.4(4)
C63 Fe6 C67 41.5(4)
C68 Fe6 C67 122.8(4)
C72 Fe6 C67 159.3(4)
C66 Fe6 C71 122.0(4)
C65 Fe6 C71 106.5(4)
C70 Fe6 C71 40.5(4)
C63 Fe6 C71 158.7(4)
C68 Fe6 C71 68.5(4)
C72 Fe6 C71 40.9(4)
C67 Fe6 C71 158.2(4)
C66 Fe6 C69 122.2(5)
C65 Fe6 C69 158.1(5)
C70 Fe6 C69 40.8(4)
C63 Fe6 C69 123.2(4)
C68 Fe6 C69 40.4(4)
C72 Fe6 C69 68.8(4)
C67 Fe6 C69 106.6(4)
C71 Fe6 C69 69.0(4)
C66 Fe6 C64 69.1(4)
C65 Fe6 C64 41.7(4)
C70 Fe6 C64 158.9(4)
C63 Fe6 C64 40.1(4)
C68 Fe6 C64 123.2(4)
C72 Fe6 C64 107.3(4)
C67 Fe6 C64 69.3(4)
C71 Fe6 C64 122.6(4)
C69 Fe6 C64 158.8(4)
C13 P1 C1 105.7(4)
C13 P1 C25 103.5(4)
C1 P1 C25 105.6(4)
C13 P1 Au1 111.7(3)
C1 P1 Au1 114.6(2)
C25 P1 Au1 114.8(3)
C49 P2 C37 104.3(3)
C49 P2 C61 105.9(4)
C37 P2 C61 103.5(4)
C49 P2 Au2 112.2(2)
C37 P2 Au2 115.4(3)
C61 P2 Au2 114.5(3)
C2 C1 P1 112.9(5)
C2 C1 H1A 109.0
P1 C1 H1A 109.0
C2 C1 H1B 109.0
P1 C1 H1B 109.0
H1A C1 H1B 107.8
C3 C2 C1 113.6(6)
C3 C2 H2A 108.8
C1 C2 H2A 108.8
C3 C2 H2B 108.8
C1 C2 H2B 108.8
H2A C2 H2B 107.7
C7 C3 C4 107.8(7)
C7 C3 C2 127.5(8)
C4 C3 C2 124.7(8)
C7 C3 Fe1 69.7(5)
C4 C3 Fe1 69.2(5)
C2 C3 Fe1 125.6(6)
C5 C4 C3 107.6(8)
C5 C4 Fe1 69.4(5)
C3 C4 Fe1 69.9(5)
C5 C4 H4A 126.2
C3 C4 H4A 126.2
Fe1 C4 H4A 126.2
C6 C5 C4 108.5(8)
C6 C5 Fe1 70.0(5)
C4 C5 Fe1 69.9(5)
C6 C5 H5A 125.8
C4 C5 H5A 125.8
Fe1 C5 H5A 125.8
C5 C6 C7 107.9(8)
C5 C6 Fe1 69.4(5)
C7 C6 Fe1 69.9(5)
C5 C6 H6A 126.0
C7 C6 H6A 126.0
Fe1 C6 H6A 126.0
C3 C7 C6 108.2(8)
C3 C7 Fe1 69.8(5)
C6 C7 Fe1 69.4(5)
C3 C7 H7A 125.9
C6 C7 H7A 125.9
Fe1 C7 H7A 125.9
C12 C8 C9 108.6(8)
C12 C8 Fe1 69.4(5)
C9 C8 Fe1 70.2(5)
C12 C8 H8A 125.7
C9 C8 H8A 125.7
Fe1 C8 H8A 125.7
C8 C9 C10 107.3(10)
C8 C9 Fe1 69.7(5)
C10 C9 Fe1 68.9(6)
C8 C9 H9A 126.3
C10 C9 H9A 126.3
Fe1 C9 H9A 126.3
C11 C10 C9 108.4(9)
C11 C10 Fe1 69.6(6)
C9 C10 Fe1 70.1(5)
C11 C10 H10A 125.8
C9 C10 H10A 125.8
Fe1 C10 H10A 125.8
C10 C11 C12 107.4(9)
C10 C11 Fe1 69.9(6)
C12 C11 Fe1 69.6(5)
C10 C11 H11A 126.3
C12 C11 H11A 126.3
Fe1 C11 H11A 126.3
C8 C12 C11 108.3(10)
C8 C12 Fe1 70.3(5)
C11 C12 Fe1 69.4(6)
C8 C12 H12A 125.9
C11 C12 H12A 125.9
Fe1 C12 H12A 125.9
C14 C13 P1 113.1(5)
C14 C13 H13A 109.0
P1 C13 H13A 109.0
C14 C13 H13B 109.0
P1 C13 H13B 109.0
H13A C13 H13B 107.8
C15 C14 C13 112.5(7)
C15 C14 H14A 109.1
C13 C14 H14A 109.1
C15 C14 H14B 109.1
C13 C14 H14B 109.1
H14A C14 H14B 107.8
C16 C15 C19 107.9(7)
C16 C15 C14 124.6(8)
C19 C15 C14 127.4(8)
C16 C15 Fe2 69.4(5)
C19 C15 Fe2 69.9(5)
C14 C15 Fe2 125.6(5)
C15 C16 C17 108.4(9)
C15 C16 Fe2 69.5(5)
C17 C16 Fe2 69.5(5)
C15 C16 H16A 125.8
C17 C16 H16A 125.8
Fe2 C16 H16A 125.8
C18 C17 C16 107.4(8)
C18 C17 Fe2 69.7(5)
C16 C17 Fe2 69.0(5)
C18 C17 H17A 126.3
C16 C17 H17A 126.3
Fe2 C17 H17A 126.3
C17 C18 C19 109.2(8)
C17 C18 Fe2 69.9(5)
C19 C18 Fe2 69.7(5)
C17 C18 H18A 125.4
C19 C18 H18A 125.4
Fe2 C18 H18A 125.4
C15 C19 C18 107.0(8)
C15 C19 Fe2 68.9(5)
C18 C19 Fe2 69.0(5)
C15 C19 H19A 126.5
C18 C19 H19A 126.5
Fe2 C19 H19A 126.5
C21 C20 C24 108.7(8)
C21 C20 Fe2 69.4(5)
C24 C20 Fe2 70.5(5)
C21 C20 H20A 125.6
C24 C20 H20A 125.6
Fe2 C20 H20A 125.6
C22 C21 C20 107.6(9)
C22 C21 Fe2 69.3(5)
C20 C21 Fe2 69.6(5)
C22 C21 H21A 126.2
C20 C21 H21A 126.2
Fe2 C21 H21A 126.2
C21 C22 C23 108.4(8)
C21 C22 Fe2 70.0(5)
C23 C22 Fe2 70.2(5)
C21 C22 H22A 125.8
C23 C22 H22A 125.8
Fe2 C22 H22A 125.8
C22 C23 C24 108.4(9)
C22 C23 Fe2 68.9(5)
C24 C23 Fe2 70.3(5)
C22 C23 H23A 125.8
C24 C23 H23A 125.8
Fe2 C23 H23A 125.8
C23 C24 C20 106.9(9)
C23 C24 Fe2 69.0(5)
C20 C24 Fe2 68.7(5)
C23 C24 H24A 126.5
C20 C24 H24A 126.5
Fe2 C24 H24A 126.5
C26 C25 P1 111.8(5)
C26 C25 H25A 109.3
P1 C25 H25A 109.3
C26 C25 H25B 109.3
P1 C25 H25B 109.3
H25A C25 H25B 107.9
C27 C26 C25 114.5(7)
C27 C26 H26A 108.6
C25 C26 H26A 108.6
C27 C26 H26B 108.6
C25 C26 H26B 108.6
H26A C26 H26B 107.6
C31 C27 C28 108.7(8)
C31 C27 C26 127.0(8)
C28 C27 C26 124.2(8)
C31 C27 Fe3 69.1(5)
C28 C27 Fe3 69.1(5)
C26 C27 Fe3 126.2(6)
C27 C28 C29 106.2(9)
C27 C28 Fe3 69.6(5)
C29 C28 Fe3 68.5(6)
C27 C28 H28A 126.9
C29 C28 H28A 126.9
Fe3 C28 H28A 126.9
C30 C29 C28 108.8(9)
C30 C29 Fe3 70.3(6)
C28 C29 Fe3 69.7(5)
C30 C29 H29A 125.6
C28 C29 H29A 125.6
Fe3 C29 H29A 125.6
C29 C30 C31 108.7(9)
C29 C30 Fe3 69.6(6)
C31 C30 Fe3 69.1(5)
C29 C30 H30A 125.7
C31 C30 H30A 125.7
Fe3 C30 H30A 125.7
C27 C31 C30 107.6(9)
C27 C31 Fe3 70.3(5)
C30 C31 Fe3 69.4(5)
C27 C31 H31A 126.2
C30 C31 H31A 126.2
Fe3 C31 H31A 126.2
C36 C32 C33 109.0(9)
C36 C32 Fe3 70.5(6)
C33 C32 Fe3 69.7(6)
C36 C32 H32A 125.5
C33 C32 H32A 125.5
Fe3 C32 H32A 125.5
C34 C33 C32 106.3(9)
C34 C33 Fe3 69.4(5)
C32 C33 Fe3 69.0(5)
C34 C33 H33A 126.8
C32 C33 H33A 126.8
Fe3 C33 H33A 126.8
C35 C34 C33 107.8(9)
C35 C34 Fe3 69.7(5)
C33 C34 Fe3 69.5(5)
C35 C34 H34A 126.1
C33 C34 H34A 126.1
Fe3 C34 H34A 126.1
C36 C35 C34 109.4(9)
C36 C35 Fe3 70.3(6)
C34 C35 Fe3 69.9(5)
C36 C35 H35A 125.3
C34 C35 H35A 125.3
Fe3 C35 H35A 125.3
C32 C36 C35 107.5(10)
C32 C36 Fe3 69.2(6)
C35 C36 Fe3 69.4(6)
C32 C36 H36A 126.2
C35 C36 H36A 126.2
Fe3 C36 H36A 126.2
C38 C37 P2 113.9(5)
C38 C37 H37A 108.8
P2 C37 H37A 108.8
C38 C37 H37B 108.8
P2 C37 H37B 108.8
H37A C37 H37B 107.7
C39 C38 C37 112.6(6)
C39 C38 H38A 109.1
C37 C38 H38A 109.1
C39 C38 H38B 109.1
C37 C38 H38B 109.1
H38A C38 H38B 107.8
C40 C39 C43 107.1(7)
C40 C39 C38 124.8(7)
C43 C39 C38 128.1(8)
C40 C39 Fe4 68.9(5)
C43 C39 Fe4 69.3(4)
C38 C39 Fe4 125.2(5)
C41 C40 C39 108.7(8)
C41 C40 Fe4 69.8(5)
C39 C40 Fe4 70.5(4)
C41 C40 H40A 125.7
C39 C40 H40A 125.7
Fe4 C40 H40A 125.7
C42 C41 C40 108.2(8)
C42 C41 Fe4 70.0(5)
C40 C41 Fe4 69.4(5)
C42 C41 H41A 125.9
C40 C41 H41A 125.9
Fe4 C41 H41A 125.9
C41 C42 C43 108.2(8)
C41 C42 Fe4 70.0(5)
C43 C42 Fe4 69.7(5)
C41 C42 H42A 125.9
C43 C42 H42A 125.9
Fe4 C42 H42A 125.9
C39 C43 C42 107.8(8)
C39 C43 Fe4 70.0(5)
C42 C43 Fe4 69.2(5)
C39 C43 H43A 126.1
C42 C43 H43A 126.1
Fe4 C43 H43A 126.1
C45 C44 C48 108.2(8)
C45 C44 Fe4 69.6(5)
C48 C44 Fe4 70.6(5)
C45 C44 H44A 125.9
C48 C44 H44A 125.9
Fe4 C44 H44A 125.9
C44 C45 C46 107.9(8)
C44 C45 Fe4 69.9(5)
C46 C45 Fe4 69.5(5)
C44 C45 H45A 126.1
C46 C45 H45A 126.1
Fe4 C45 H45A 126.1
C47 C46 C45 108.0(8)
C47 C46 Fe4 70.4(5)
C45 C46 Fe4 69.5(5)
C47 C46 H46A 126.0
C45 C46 H46A 126.0
Fe4 C46 H46A 126.0
C48 C47 C46 107.4(7)
C48 C47 Fe4 70.2(5)
C46 C47 Fe4 68.8(5)
C48 C47 H47A 126.3
C46 C47 H47A 126.3
Fe4 C47 H47A 126.3
C47 C48 C44 108.5(8)
C47 C48 Fe4 69.7(5)
C44 C48 Fe4 68.9(5)
C47 C48 H48A 125.7
C44 C48 H48A 125.7
Fe4 C48 H48A 125.7
C50 C49 P2 113.6(5)
C50 C49 H49A 108.8
P2 C49 H49A 108.8
C50 C49 H49B 108.8
P2 C49 H49B 108.8
H49A C49 H49B 107.7
C51 C50 C49 112.3(6)
C51 C50 H50A 109.1
C49 C50 H50A 109.1
C51 C50 H50B 109.1
C49 C50 H50B 109.1
H50A C50 H50B 107.9
C55 C51 C52 107.4(7)
C55 C51 C50 128.4(7)
C52 C51 C50 124.1(8)
C55 C51 Fe5 69.9(4)
C52 C51 Fe5 68.8(4)
C50 C51 Fe5 126.3(5)
C53 C52 C51 108.1(8)
C53 C52 Fe5 69.6(5)
C51 C52 Fe5 69.6(4)
C53 C52 H52A 126.0
C51 C52 H52A 126.0
Fe5 C52 H52A 126.0
C54 C53 C52 107.7(8)
C54 C53 Fe5 69.7(5)
C52 C53 Fe5 69.3(4)
C54 C53 H53A 126.1
C52 C53 H53A 126.1
Fe5 C53 H53A 126.1
C53 C54 C55 108.5(8)
C53 C54 Fe5 69.5(5)
C55 C54 Fe5 69.9(4)
C53 C54 H54A 125.7
C55 C54 H54A 125.7
Fe5 C54 H54A 125.7
C51 C55 C54 108.2(7)
C51 C55 Fe5 69.5(4)
C54 C55 Fe5 69.2(5)
C51 C55 H55A 125.9
C54 C55 H55A 125.9
Fe5 C55 H55A 125.9
C57 C56 C60 107.8(7)
C57 C56 Fe5 69.2(5)
C60 C56 Fe5 69.2(5)
C57 C56 H56A 126.1
C60 C56 H56A 126.1
Fe5 C56 H56A 126.1
C56 C57 C58 108.5(8)
C56 C57 Fe5 70.3(5)
C58 C57 Fe5 69.7(5)
C56 C57 H57A 125.7
C58 C57 H57A 125.7
Fe5 C57 H57A 125.7
C59 C58 C57 107.4(8)
C59 C58 Fe5 69.4(5)
C57 C58 Fe5 69.3(5)
C59 C58 H58A 126.3
C57 C58 H58A 126.3
Fe5 C58 H58A 126.3
C58 C59 C60 109.1(8)
C58 C59 Fe5 70.1(5)
C60 C59 Fe5 69.9(4)
C58 C59 H59A 125.4
C60 C59 H59A 125.4
Fe5 C59 H59A 125.4
C59 C60 C56 107.2(8)
C59 C60 Fe5 69.2(4)
C56 C60 Fe5 69.9(5)
C59 C60 H60A 126.4
C56 C60 H60A 126.4
Fe5 C60 H60A 126.4
C62 C61 P2 111.9(5)
C62 C61 H61A 109.2
P2 C61 H61A 109.2
C62 C61 H61B 109.2
P2 C61 H61B 109.2
H61A C61 H61B 107.9
C63 C62 C61 114.2(7)
C63 C62 H62A 108.7
C61 C62 H62A 108.7
C63 C62 H62B 108.7
C61 C62 H62B 108.7
H62A C62 H62B 107.6
C64 C63 C67 109.6(8)
C64 C63 C62 127.7(8)
C67 C63 C62 122.7(9)
C64 C63 Fe6 70.4(5)
C67 C63 Fe6 69.4(5)
C62 C63 Fe6 126.7(6)
C63 C64 C65 107.1(9)
C63 C64 Fe6 69.5(5)
C65 C64 Fe6 68.4(5)
C63 C64 H64A 126.5
C65 C64 H64A 126.5
Fe6 C64 H64A 126.5
C66 C65 C64 107.9(9)
C66 C65 Fe6 69.6(5)
C64 C65 Fe6 69.9(5)
C66 C65 H65A 126.0
C64 C65 H65A 126.0
Fe6 C65 H65A 126.0
C65 C66 C67 109.3(9)
C65 C66 Fe6 69.8(6)
C67 C66 Fe6 70.1(5)
C65 C66 H66A 125.3
C67 C66 H66A 125.3
Fe6 C66 H66A 125.3
C66 C67 C63 106.1(9)
C66 C67 Fe6 68.8(5)
C63 C67 Fe6 69.1(5)
C66 C67 H67A 126.9
C63 C67 H67A 126.9
Fe6 C67 H67A 126.9
C69 C68 C72 109.3(9)
C69 C68 Fe6 70.1(5)
C72 C68 Fe6 69.7(5)
C69 C68 H68A 125.3
C72 C68 H68A 125.3
Fe6 C68 H68A 125.3
C68 C69 C70 106.3(10)
C68 C69 Fe6 69.5(6)
C70 C69 Fe6 69.0(5)
C68 C69 H69A 126.8
C70 C69 H69A 126.8
Fe6 C69 H69A 126.8
C71 C70 C69 109.9(9)
C71 C70 Fe6 70.3(5)
C69 C70 Fe6 70.2(5)
C71 C70 H70A 125.1
C69 C70 H70A 125.1
Fe6 C70 H70A 125.1
C70 C71 C72 106.9(9)
C70 C71 Fe6 69.2(5)
C72 C71 Fe6 69.4(5)
C70 C71 H71A 126.5
C72 C71 H71A 126.5
Fe6 C71 H71A 126.5
C68 C72 C71 107.5(10)
C68 C72 Fe6 69.6(5)
C71 C72 Fe6 69.7(5)
C68 C72 H72A 126.2
C71 C72 H72A 126.2
Fe6 C72 H72A 126.2
C1S O1S C4S 103.7(9)
O1S C1S C2S 107.4(9)
O1S C1S H02G 110.2
C2S C1S H02G 110.2
O1S C1S H02H 110.2
C2S C1S H02H 110.2
H02G C1S H02H 108.5
C1S C2S C3S 100.3(10)
C1S C2S H02E 111.7
C3S C2S H02E 111.7
C1S C2S H02F 111.7
C3S C2S H02F 111.7
H02E C2S H02F 109.5
C4S C3S C2S 105.7(10)
C4S C3S H02A 110.6
C2S C3S H02A 110.6
C4S C3S H02B 110.6
C2S C3S H02B 110.6
H02A C3S H02B 108.7
O1S C4S C3S 105.8(10)
O1S C4S H02C 110.6
C3S C4S H02C 110.6
O1S C4S H02D 110.6
C3S C4S H02D 110.6
H02C C4S H02D 108.7

loop_
_geom_bond_atom_site_label_1
_geom_bond_atom_site_label_2
_geom_bond_distance
Au1 P1 2.2236(19)
Au1 Cl1 2.3001(19)
Au2 P2 2.2273(18)
Au2 Cl2 2.294(2)
Fe1 C5 2.033(9)
Fe1 C11 2.035(10)
Fe1 C12 2.038(9)
Fe1 C10 2.039(10)
Fe1 C4 2.040(8)
Fe1 C6 2.042(9)
Fe1 C7 2.048(9)
Fe1 C8 2.050(9)
Fe1 C3 2.050(8)
Fe1 C9 2.056(10)
Fe2 C16 2.023(9)
Fe2 C15 2.023(7)
Fe2 C22 2.026(8)
Fe2 C18 2.027(9)
Fe2 C17 2.030(9)
Fe2 C21 2.036(9)
Fe2 C19 2.037(8)
Fe2 C20 2.037(8)
Fe2 C23 2.044(8)
Fe2 C24 2.061(9)
Fe3 C29 2.032(9)
Fe3 C32 2.039(10)
Fe3 C31 2.039(10)
Fe3 C30 2.042(9)
Fe3 C35 2.044(9)
Fe3 C34 2.046(9)
Fe3 C33 2.048(9)
Fe3 C28 2.049(9)
Fe3 C36 2.056(10)
Fe3 C27 2.056(8)
Fe4 C40 2.024(8)
Fe4 C41 2.029(8)
Fe4 C42 2.030(8)
Fe4 C43 2.036(8)
Fe4 C45 2.037(9)
Fe4 C46 2.037(9)
Fe4 C44 2.042(9)
Fe4 C39 2.044(8)
Fe4 C47 2.058(8)
Fe4 C48 2.064(8)
Fe5 C52 2.025(8)
Fe5 C53 2.029(8)
Fe5 C54 2.031(8)
Fe5 C59 2.033(8)
Fe5 C51 2.035(7)
Fe5 C57 2.037(9)
Fe5 C55 2.040(8)
Fe5 C58 2.042(8)
Fe5 C60 2.042(8)
Fe5 C56 2.051(8)
Fe6 C66 2.033(9)
Fe6 C65 2.036(9)
Fe6 C70 2.039(9)
Fe6 C63 2.045(8)
Fe6 C68 2.047(9)
Fe6 C72 2.049(9)
Fe6 C67 2.050(9)
Fe6 C71 2.052(8)
Fe6 C69 2.054(10)
Fe6 C64 2.057(9)
P1 C13 1.821(8)
P1 C1 1.823(7)
P1 C25 1.832(8)
P2 C49 1.812(7)
P2 C37 1.824(7)
P2 C61 1.829(8)
C1 C2 1.522(11)
C1 H1A 0.9900
C1 H1B 0.9900
C2 C3 1.512(11)
C2 H2A 0.9900
C2 H2B 0.9900
C3 C7 1.417(12)
C3 C4 1.428(12)
C4 C5 1.418(13)
C4 H4A 1.0000
C5 C6 1.413(15)
C5 H5A 1.0000
C6 C7 1.419(13)
C6 H6A 1.0000
C7 H7A 1.0000
C8 C12 1.407(15)
C8 C9 1.408(14)
C8 H8A 1.0000
C9 C10 1.432(14)
C9 H9A 1.0000
C10 C11 1.409(17)
C10 H10A 1.0000
C11 C12 1.425(15)
C11 H11A 1.0000
C12 H12A 1.0000
C13 C14 1.519(11)
C13 H13A 0.9900
C13 H13B 0.9900
C14 C15 1.511(11)
C14 H14A 0.9900
C14 H14B 0.9900
C15 C16 1.420(12)
C15 C19 1.431(13)
C16 C17 1.437(13)
C16 H16A 1.0000
C17 C18 1.402(14)
C17 H17A 1.0000
C18 C19 1.435(12)
C18 H18A 1.0000
C19 H19A 1.0000
C20 C21 1.427(14)
C20 C24 1.428(14)
C20 H20A 1.0000
C21 C22 1.413(13)
C21 H21A 1.0000
C22 C23 1.424(14)
C22 H22A 1.0000
C23 C24 1.426(13)
C23 H23A 1.0000
C24 H24A 1.0000
C25 C26 1.530(11)
C25 H25A 0.9900
C25 H25B 0.9900
C26 C27 1.502(12)
C26 H26A 0.9900
C26 H26B 0.9900
C27 C31 1.419(14)
C27 C28 1.448(13)
C28 C29 1.456(15)
C28 H28A 1.0000
C29 C30 1.397(17)
C29 H29A 1.0000
C30 C31 1.446(14)
C30 H30A 1.0000
C31 H31A 1.0000
C32 C36 1.409(15)
C32 C33 1.443(17)
C32 H32A 1.0000
C33 C34 1.438(15)
C33 H33A 1.0000
C34 C35 1.414(15)
C34 H34A 1.0000
C35 C36 1.411(14)
C35 H35A 1.0000
C36 H36A 1.0000
C37 C38 1.522(11)
C37 H37A 0.9900
C37 H37B 0.9900
C38 C39 1.511(10)
C38 H38A 0.9900
C38 H38B 0.9900
C39 C40 1.412(12)
C39 C43 1.418(12)
C40 C41 1.412(12)
C40 H40A 1.0000
C41 C42 1.389(14)
C41 H41A 1.0000
C42 C43 1.425(12)
C42 H42A 1.0000
C43 H43A 1.0000
C44 C45 1.411(14)
C44 C48 1.419(13)
C44 H44A 1.0000
C45 C46 1.427(12)
C45 H45A 1.0000
C46 C47 1.427(13)
C46 H46A 1.0000
C47 C48 1.416(12)
C47 H47A 1.0000
C48 H48A 1.0000
C49 C50 1.530(10)
C49 H49A 0.9900
C49 H49B 0.9900
C50 C51 1.517(11)
C50 H50A 0.9900
C50 H50B 0.9900
C51 C55 1.416(12)
C51 C52 1.439(11)
C52 C53 1.421(13)
C52 H52A 1.0000
C53 C54 1.416(14)
C53 H53A 1.0000
C54 C55 1.423(12)
C54 H54A 1.0000
C55 H55A 1.0000
C56 C57 1.416(13)
C56 C60 1.432(13)
C56 H56A 1.0000
C57 C58 1.427(12)
C57 H57A 1.0000
C58 C59 1.409(13)
C58 H58A 1.0000
C59 C60 1.422(12)
C59 H59A 1.0000
C60 H60A 1.0000
C61 C62 1.529(11)
C61 H61A 0.9900
C61 H61B 0.9900
C62 C63 1.513(11)
C62 H62A 0.9900
C62 H62B 0.9900
C63 C64 1.406(14)
C63 C67 1.451(13)
C64 C65 1.456(13)
C64 H64A 1.0000
C65 C66 1.412(16)
C65 H65A 1.0000
C66 C67 1.431(14)
C66 H66A 1.0000
C67 H67A 1.0000
C68 C69 1.417(16)
C68 C72 1.426(16)
C68 H68A 1.0000
C69 C70 1.427(15)
C69 H69A 1.0000
C70 C71 1.416(15)
C70 H70A 1.0000
C71 C72 1.434(14)
C71 H71A 1.0000
C72 H72A 1.0000
O1S C1S 1.412(14)
O1S C4S 1.455(15)
C1S C2S 1.493(18)
C1S H02G 0.9900
C1S H02H 0.9900
C2S C3S 1.573(18)
C2S H02E 0.9900
C2S H02F 0.9900
C3S C4S 1.482(18)
C3S H02A 0.9900
C3S H02B 0.9900
C4S H02C 0.9900
C4S H02D 0.9900

loop_
_geom_torsion_atom_site_label_1
_geom_torsion_atom_site_label_2
_geom_torsion_atom_site_label_3
_geom_torsion_atom_site_label_4
_geom_torsion
C13 P1 C1 C2 163.6(6)
C25 P1 C1 C2 -87.2(6)
Au1 P1 C1 C2 40.2(6)
P1 C1 C2 C3 169.5(6)
C1 C2 C3 C7 11.2(12)
C1 C2 C3 C4 -167.4(8)
C1 C2 C3 Fe1 -79.5(9)
C7 C3 C4 C5 0.2(9)
C2 C3 C4 C5 179.0(8)
Fe1 C3 C4 C5 59.4(6)
C7 C3 C4 Fe1 -59.2(6)
C2 C3 C4 Fe1 119.6(8)
C3 C4 C5 C6 -0.2(10)
Fe1 C4 C5 C6 59.6(6)
C3 C4 C5 Fe1 -59.7(6)
C4 C5 C6 C7 0.1(10)
Fe1 C5 C6 C7 59.6(6)
C4 C5 C6 Fe1 -59.5(6)
C4 C3 C7 C6 -0.1(10)
C2 C3 C7 C6 -178.9(8)
Fe1 C3 C7 C6 -59.0(6)
C4 C3 C7 Fe1 58.9(6)
C2 C3 C7 Fe1 -119.9(8)
C5 C6 C7 C3 0.0(10)
Fe1 C6 C7 C3 59.3(6)
C5 C6 C7 Fe1 -59.2(6)
C12 C8 C9 C10 0.1(10)
Fe1 C8 C9 C10 -58.9(6)
C12 C8 C9 Fe1 59.0(6)
C8 C9 C10 C11 0.0(11)
Fe1 C9 C10 C11 -59.3(7)
C8 C9 C10 Fe1 59.4(6)
C9 C10 C11 C12 -0.2(11)
Fe1 C10 C11 C12 -59.8(7)
C9 C10 C11 Fe1 59.7(7)
C9 C8 C12 C11 -0.2(10)
Fe1 C8 C12 C11 59.2(7)
C9 C8 C12 Fe1 -59.4(6)
C10 C11 C12 C8 0.2(11)
Fe1 C11 C12 C8 -59.8(7)
C10 C11 C12 Fe1 60.0(7)
C1 P1 C13 C14 -77.6(6)
C25 P1 C13 C14 171.6(5)
Au1 P1 C13 C14 47.6(6)
P1 C13 C14 C15 170.8(5)
C13 C14 C15 C16 -161.8(7)
C13 C14 C15 C19 17.3(11)
C13 C14 C15 Fe2 -73.6(9)
C19 C15 C16 C17 -0.7(9)
C14 C15 C16 C17 178.5(7)
Fe2 C15 C16 C17 58.8(6)
C19 C15 C16 Fe2 -59.5(6)
C14 C15 C16 Fe2 119.7(7)
C15 C16 C17 C18 0.5(10)
Fe2 C16 C17 C18 59.3(6)
C15 C16 C17 Fe2 -58.8(6)
C16 C17 C18 C19 -0.1(10)
Fe2 C17 C18 C19 58.7(6)
C16 C17 C18 Fe2 -58.8(6)
C16 C15 C19 C18 0.6(9)
C14 C15 C19 C18 -178.6(7)
Fe2 C15 C19 C18 -58.6(6)
C16 C15 C19 Fe2 59.2(6)
C14 C15 C19 Fe2 -120.0(8)
C17 C18 C19 C15 -0.3(10)
Fe2 C18 C19 C15 58.5(5)
C17 C18 C19 Fe2 -58.8(6)
C24 C20 C21 C22 0.7(10)
Fe2 C20 C21 C22 -59.1(6)
C24 C20 C21 Fe2 59.8(6)
C20 C21 C22 C23 -0.6(10)
Fe2 C21 C22 C23 -59.9(6)
C20 C21 C22 Fe2 59.2(6)
C21 C22 C23 C24 0.3(10)
Fe2 C22 C23 C24 -59.4(6)
C21 C22 C23 Fe2 59.8(6)
C22 C23 C24 C20 0.1(9)
Fe2 C23 C24 C20 -58.4(6)
C22 C23 C24 Fe2 58.5(6)
C21 C20 C24 C23 -0.5(10)
Fe2 C20 C24 C23 58.6(6)
C21 C20 C24 Fe2 -59.1(6)
C13 P1 C25 C26 -75.7(6)
C1 P1 C25 C26 173.5(5)
Au1 P1 C25 C26 46.3(6)
P1 C25 C26 C27 163.6(5)
C25 C26 C27 C31 6.4(12)
C25 C26 C27 C28 -171.4(7)
C25 C26 C27 Fe3 -83.6(9)
C31 C27 C28 C29 1.2(10)
C26 C27 C28 C29 179.3(7)
Fe3 C27 C28 C29 59.0(6)
C31 C27 C28 Fe3 -57.8(6)
C26 C27 C28 Fe3 120.3(8)
C27 C28 C29 C30 0.0(10)
Fe3 C28 C29 C30 59.7(7)
C27 C28 C29 Fe3 -59.7(6)
C28 C29 C30 C31 -1.1(11)
Fe3 C29 C30 C31 58.2(6)
C28 C29 C30 Fe3 -59.3(6)
C28 C27 C31 C30 -1.8(10)
C26 C27 C31 C30 -179.9(8)
Fe3 C27 C31 C30 -59.6(6)
C28 C27 C31 Fe3 57.8(6)
C26 C27 C31 Fe3 -120.3(8)
C29 C30 C31 C27 1.8(10)
Fe3 C30 C31 C27 60.3(6)
C29 C30 C31 Fe3 -58.4(7)
C36 C32 C33 C34 -0.1(10)
Fe3 C32 C33 C34 59.6(6)
C36 C32 C33 Fe3 -59.8(7)
C32 C33 C34 C35 0.0(10)
Fe3 C33 C34 C35 59.4(6)
C32 C33 C34 Fe3 -59.4(6)
C33 C34 C35 C36 0.1(10)
Fe3 C34 C35 C36 59.4(7)
C33 C34 C35 Fe3 -59.3(6)
C33 C32 C36 C35 0.2(11)
Fe3 C32 C36 C35 -59.0(7)
C33 C32 C36 Fe3 59.2(7)
C34 C35 C36 C32 -0.2(11)
Fe3 C35 C36 C32 58.9(7)
C34 C35 C36 Fe3 -59.1(7)
C49 P2 C37 C38 73.4(6)
C61 P2 C37 C38 -176.0(5)
Au2 P2 C37 C38 -50.1(6)
P2 C37 C38 C39 -165.8(5)
C37 C38 C39 C40 169.6(7)
C37 C38 C39 C43 -8.0(11)
C37 C38 C39 Fe4 82.2(8)
C43 C39 C40 C41 -0.5(9)
C38 C39 C40 C41 -178.5(7)
Fe4 C39 C40 C41 -59.6(6)
C43 C39 C40 Fe4 59.1(5)
C38 C39 C40 Fe4 -118.9(7)
C39 C40 C41 C42 0.5(9)
Fe4 C40 C41 C42 -59.4(6)
C39 C40 C41 Fe4 60.0(6)
C40 C41 C42 C43 -0.4(9)
Fe4 C41 C42 C43 -59.4(6)
C40 C41 C42 Fe4 59.1(6)
C40 C39 C43 C42 0.3(9)
C38 C39 C43 C42 178.2(7)
Fe4 C39 C43 C42 59.1(5)
C40 C39 C43 Fe4 -58.8(5)
C38 C39 C43 Fe4 119.1(8)
C41 C42 C43 C39 0.1(9)
Fe4 C42 C43 C39 -59.6(5)
C41 C42 C43 Fe4 59.6(6)
C48 C44 C45 C46 -1.0(10)
Fe4 C44 C45 C46 59.4(6)
C48 C44 C45 Fe4 -60.4(6)
C44 C45 C46 C47 0.5(10)
Fe4 C45 C46 C47 60.1(6)
C44 C45 C46 Fe4 -59.7(6)
C45 C46 C47 C48 0.2(9)
Fe4 C46 C47 C48 59.8(6)
C45 C46 C47 Fe4 -59.6(6)
C46 C47 C48 C44 -0.8(9)
Fe4 C47 C48 C44 58.1(6)
C46 C47 C48 Fe4 -58.9(6)
C45 C44 C48 C47 1.1(9)
Fe4 C44 C48 C47 -58.6(6)
C45 C44 C48 Fe4 59.7(6)
C37 P2 C49 C50 -168.5(5)
C61 P2 C49 C50 82.6(6)
Au2 P2 C49 C50 -43.0(6)
P2 C49 C50 C51 -169.8(5)
C49 C50 C51 C55 -18.7(11)
C49 C50 C51 C52 161.0(7)
C49 C50 C51 Fe5 73.5(8)
C55 C51 C52 C53 0.2(9)
C50 C51 C52 C53 -179.6(7)
Fe5 C51 C52 C53 -59.2(6)
C55 C51 C52 Fe5 59.5(5)
C50 C51 C52 Fe5 -120.3(7)
C51 C52 C53 C54 -0.1(9)
Fe5 C52 C53 C54 -59.3(6)
C51 C52 C53 Fe5 59.2(5)
C52 C53 C54 C55 -0.1(9)
Fe5 C53 C54 C55 -59.2(5)
C52 C53 C54 Fe5 59.1(6)
C52 C51 C55 C54 -0.3(8)
C50 C51 C55 C54 179.5(7)
Fe5 C51 C55 C54 58.5(5)
C52 C51 C55 Fe5 -58.8(5)
C50 C51 C55 Fe5 120.9(8)
C53 C54 C55 C51 0.2(9)
Fe5 C54 C55 C51 -58.7(5)
C53 C54 C55 Fe5 58.9(6)
C60 C56 C57 C58 0.8(9)
Fe5 C56 C57 C58 59.4(6)
C60 C56 C57 Fe5 -58.6(6)
C56 C57 C58 C59 -0.5(9)
Fe5 C57 C58 C59 59.2(6)
C56 C57 C58 Fe5 -59.8(6)
C57 C58 C59 C60 0.0(9)
Fe5 C58 C59 C60 59.2(5)
C57 C58 C59 Fe5 -59.2(6)
C58 C59 C60 C56 0.5(9)
Fe5 C59 C60 C56 59.8(5)
C58 C59 C60 Fe5 -59.3(6)
C57 C56 C60 C59 -0.8(9)
Fe5 C56 C60 C59 -59.4(5)
C57 C56 C60 Fe5 58.6(6)
C49 P2 C61 C62 -171.6(5)
C37 P2 C61 C62 79.0(6)
Au2 P2 C61 C62 -47.4(6)
P2 C61 C62 C63 -162.4(5)
C61 C62 C63 C64 -11.1(12)
C61 C62 C63 C67 169.2(7)
C61 C62 C63 Fe6 81.7(9)
C67 C63 C64 C65 -0.3(10)
C62 C63 C64 C65 180.0(8)
Fe6 C63 C64 C65 58.3(6)
C67 C63 C64 Fe6 -58.5(6)
C62 C63 C64 Fe6 121.7(8)
C63 C64 C65 C66 0.5(10)
Fe6 C64 C65 C66 59.4(6)
C63 C64 C65 Fe6 -59.0(6)
C64 C65 C66 C67 -0.5(10)
Fe6 C65 C66 C67 59.2(6)
C64 C65 C66 Fe6 -59.7(6)
C65 C66 C67 C63 0.3(10)
Fe6 C66 C67 C63 59.3(6)
C65 C66 C67 Fe6 -59.0(6)
C64 C63 C67 C66 0.0(9)
C62 C63 C67 C66 179.7(7)
Fe6 C63 C67 C66 -59.1(6)
C64 C63 C67 Fe6 59.1(6)
C62 C63 C67 Fe6 -121.1(7)
C72 C68 C69 C70 0.7(10)
Fe6 C68 C69 C70 59.5(6)
C72 C68 C69 Fe6 -58.8(6)
C68 C69 C70 C71 -0.6(10)
Fe6 C69 C70 C71 59.2(6)
C68 C69 C70 Fe6 -59.8(6)
C69 C70 C71 C72 0.3(10)
Fe6 C70 C71 C72 59.4(6)
C69 C70 C71 Fe6 -59.2(6)
C69 C68 C72 C71 -0.5(10)
Fe6 C68 C72 C71 -59.5(6)
C69 C68 C72 Fe6 59.0(6)
C70 C71 C72 C68 0.2(10)
Fe6 C71 C72 C68 59.5(6)
C70 C71 C72 Fe6 -59.3(6)
C4S O1S C1S C2S 43.1(14)
O1S C1S C2S C3S -31.8(15)
C1S C2S C3S C4S 9.1(15)
C1S O1S C4S C3S -35.5(13)
C2S C3S C4S O1S 15.3(14)
